data_4514995
loop_
_publ_author_name
'Adhikary, Amit'
'Akhtar, Sohel'
'Pariyar, Anand'
'Batsanov, Andrei S.'
'Mondal, Raju'

_publ_section_title
;
 Temperature-Induced Single-Crystal-to-Single-Crystal Transformations with
 Consequential Changes in the Magnetic Properties of Fe(III) Complexes.
;
_journal_issue 5
_journal_name_full 'ACS omega'
_journal_page_first 8731
_journal_page_last 8738
_journal_paper_doi 10.1021/acsomega.8b03400
_journal_volume 4
_journal_year 2019
_chemical_formula_moiety 'C14 H12 Fe2 N2 O12, H2 O'
_chemical_formula_sum 'C14 H14 Fe2 N2 O13'
_chemical_formula_weight 529.97
_space_group_crystal_system monoclinic
_space_group_IT_number 15
_space_group_name_Hall '-C 2yc'
_space_group_name_H-M_alt 'C 1 2/c 1'
_symmetry_space_group_name_Hall '-C 2yc'
_symmetry_space_group_name_H-M 'C 1 2/c 1'
_atom_sites_solution_hydrogens mixed
_atom_sites_solution_primary dual
_audit_creation_date 2018-09-05
_audit_creation_method
;
Olex2 1.2-beta
(compiled 2018.05.29 svn.r3508 for OlexSys, GUI svn.r5506)
;
_cell_angle_alpha 90
_cell_angle_beta 89.963(3)
_cell_angle_gamma 90
_cell_formula_units_Z 4
_cell_length_a 11.4343(3)
_cell_length_b 21.7262(7)
_cell_length_c 7.4193(3)
_cell_measurement_reflns_used 2337
_cell_measurement_temperature 220(2)
_cell_measurement_theta_max 31.5160
_cell_measurement_theta_min 3.3140
_cell_volume 1843.13(11)
_computing_cell_refinement 'CrysAlisPro, Agilent Technologies, Version 1.171.35.15 (2011)'
_computing_data_collection 'CrysAlisPro, Agilent Technologies, Version 1.171.35.15 (2011)'
_computing_data_reduction 'CrysAlisPro, Agilent Technologies, Version 1.171.35.15 (2011)'
_computing_molecular_graphics 'Olex2 (Dolomanov et al., 2009)'
_computing_publication_material 'Olex2 (Dolomanov et al., 2009)'
_computing_structure_refinement 'ShelXL (Sheldrick, 2015)'
_computing_structure_solution 'ShelXT (Sheldrick, 2015)'
_diffrn_ambient_temperature 220.0
_diffrn_detector 'CCD plate'
_diffrn_detector_area_resol_mean 16.15
_diffrn_detector_type 'Sapphire3 CCD area detector'
_diffrn_measured_fraction_theta_full 0.999
_diffrn_measured_fraction_theta_max 0.999
_diffrn_measurement_details
;
#__ type_ start__ end____ width___ exp.time_
  1 omega  -49.00   -5.00   1.0000    5.0000
omega____ theta____ kappa____ phi______ frames
    -      -28.3337  -38.0000  120.0000 44

#__ type_ start__ end____ width___ exp.time_
  2 omega  -19.00    7.00   1.0000    5.0000
omega____ theta____ kappa____ phi______ frames
    -       28.9587 -100.0000  120.0000 26

#__ type_ start__ end____ width___ exp.time_
  3 omega  -19.00   71.00   1.0000    5.0000
omega____ theta____ kappa____ phi______ frames
    -       28.9587 -100.0000    0.0000 90

#__ type_ start__ end____ width___ exp.time_
  4 omega   38.00   63.00   1.0000    5.0000
omega____ theta____ kappa____ phi______ frames
    -       28.9587 -100.0000  -90.0000 25

#__ type_ start__ end____ width___ exp.time_
  5 omega   27.00   71.00   1.0000    5.0000
omega____ theta____ kappa____ phi______ frames
    -       28.9587 -100.0000 -180.0000 44

#__ type_ start__ end____ width___ exp.time_
  6 omega  -40.00   39.00   1.0000    5.0000
omega____ theta____ kappa____ phi______ frames
    -       28.9587  -57.0000 -120.0000 79

#__ type_ start__ end____ width___ exp.time_
  7 omega   56.00   98.00   1.0000    5.0000
omega____ theta____ kappa____ phi______ frames
    -       28.9587   57.0000   30.0000 42

#__ type_ start__ end____ width___ exp.time_
  8 omega   -1.00   99.00   1.0000    5.0000
omega____ theta____ kappa____ phi______ frames
    -       28.9587   77.0000  120.0000 100
;
_diffrn_measurement_device 'four-circle diffractometer'
_diffrn_measurement_device_type 'Agilent Technologies, Gemini S Ultra kappa-diffractometer'
_diffrn_measurement_method '\w scans'
_diffrn_orient_matrix_UB_11 -0.0232958000
_diffrn_orient_matrix_UB_12 0.0259869000
_diffrn_orient_matrix_UB_13 0.0453896000
_diffrn_orient_matrix_UB_21 0.0170406000
_diffrn_orient_matrix_UB_22 -0.0128657000
_diffrn_orient_matrix_UB_23 0.0838591000
_diffrn_orient_matrix_UB_31 0.0549122000
_diffrn_orient_matrix_UB_32 0.0150062000
_diffrn_orient_matrix_UB_33 -0.0066880000
_diffrn_radiation_monochromator graphite
_diffrn_radiation_probe x-ray
_diffrn_radiation_type MoK\a
_diffrn_radiation_wavelength 0.71073
_diffrn_reflns_av_R_equivalents 0.0419
_diffrn_reflns_av_unetI/netI 0.0422
_diffrn_reflns_Laue_measured_fraction_full 0.999
_diffrn_reflns_Laue_measured_fraction_max 0.999
_diffrn_reflns_limit_h_max 14
_diffrn_reflns_limit_h_min -14
_diffrn_reflns_limit_k_max 23
_diffrn_reflns_limit_k_min -28
_diffrn_reflns_limit_l_max 9
_diffrn_reflns_limit_l_min -9
_diffrn_reflns_number 8073
_diffrn_reflns_point_group_measured_fraction_full 0.999
_diffrn_reflns_point_group_measured_fraction_max 0.999
_diffrn_reflns_theta_full 25.242
_diffrn_reflns_theta_max 27.496
_diffrn_reflns_theta_min 3.325
_diffrn_source 'Enhance (Mo) X-ray Source'
_exptl_absorpt_coefficient_mu 1.652
_exptl_absorpt_correction_T_max 1.00000
_exptl_absorpt_correction_T_min 0.78747
_exptl_absorpt_correction_type multi-scan
_exptl_absorpt_process_details
;
CrysAlisPro, Agilent Technologies,
Version 1.171.37.35h (release 09-02-2015 CrysAlis171 .NET)
(compiled Feb  9 2015,16:26:32)
Empirical absorption correction using spherical harmonics,
 implemented in SCALE3 ABSPACK scaling algorithm.
;
_exptl_crystal_density_diffrn 1.910
_exptl_crystal_description
;
;
_exptl_crystal_F_000 1072
_refine_diff_density_max 0.410
_refine_diff_density_min -0.414
_refine_diff_density_rms 0.079
_refine_ls_extinction_method none
_refine_ls_goodness_of_fit_ref 1.063
_refine_ls_hydrogen_treatment mixed
_refine_ls_matrix_type full
_refine_ls_number_parameters 143
_refine_ls_number_reflns 2123
_refine_ls_number_restraints 0
_refine_ls_restrained_S_all 1.063
_refine_ls_R_factor_all 0.0463
_refine_ls_R_factor_gt 0.0346
_refine_ls_shift/su_max 0.001
_refine_ls_shift/su_mean 0.000
_refine_ls_structure_factor_coef Fsqd
_refine_ls_weighting_details 'w=1/[\s^2^(Fo^2^)+(0.0406P)^2^+0.8132P] where P=(Fo^2^+2Fc^2^)/3'
_refine_ls_weighting_scheme calc
_refine_ls_wR_factor_gt 0.0847
_refine_ls_wR_factor_ref 0.0914
_reflns_Friedel_coverage 0.000
_reflns_number_gt 1727
_reflns_number_total 2123
_reflns_threshold_expression 'I > 2\s(I)'
_cod_data_source_file ao8b03400_si_006.cif
_cod_data_source_block 220k
_cod_database_code 4514995
_shelx_shelxl_version_number 2018/3
_chemical_oxdiff_formula 'C14 H6 N2 O12 Fe2'
_shelx_space_group_comment
;
The symmetry employed for this shelxl refinement is uniquely defined
by the following loop, which should always be used as a source of
symmetry information in preference to the above space-group names.
They are only intended as comments.
;
_reflns_odcompleteness_completeness 49.87
_reflns_odcompleteness_iscentric 1
_reflns_odcompleteness_theta 31.44
_olex2_refinement_description
;
1. Fixed Uiso
 At 1.2 times of:
  All C(H) groups
 At 1.5 times of:
  All O(H) groups
2.a Riding coordinates:
 O5(H5), O6(H6A,H6B), O7(H7)
2.b Aromatic/amide H refined with riding coordinates:
 C3(H3), C4(H4), C5(H5A)
;
_olex2_submission_special_instructions 'No special instructions were received'

loop_
_space_group_symop_operation_xyz
'x, y, z'
'-x, y, -z+1/2'
'x+1/2, y+1/2, z'
'-x+1/2, y+1/2, -z+1/2'
'-x, -y, -z'
'x, -y, z-1/2'
'-x+1/2, -y+1/2, -z'
'x+1/2, -y+1/2, z-1/2'

loop_
_atom_site_label
_atom_site_type_symbol
_atom_site_fract_x
_atom_site_fract_y
_atom_site_fract_z
_atom_site_U_iso_or_equiv
_atom_site_adp_type
_atom_site_occupancy
_atom_site_site_symmetry_order
_atom_site_calc_flag
_atom_site_refinement_flags_posn
_atom_site_refinement_flags_adp
_atom_site_refinement_flags_occupancy
Fe Fe 0.36847(3) 0.63107(2) 0.71048(5) 0.02070(13) Uani 1 1 d . . .
O1 O 0.31790(14) 0.54208(8) 0.7843(2) 0.0262(4) Uani 1 1 d . . .
O2 O 0.17568(15) 0.48510(9) 0.9085(3) 0.0348(5) Uani 1 1 d . . .
O3 O 0.21198(17) 0.80006(9) 0.7664(2) 0.0325(5) Uani 1 1 d . . .
O4 O 0.33438(15) 0.72342(8) 0.6906(2) 0.0261(4) Uani 1 1 d . . .
O5 O 0.52049(15) 0.63296(8) 0.5877(2) 0.0250(4) Uani 1 1 d . . .
H5 H 0.528583 0.624107 0.475874 0.037 Uiso 1 1 d R . .
O6 O 0.28856(17) 0.61490(9) 0.4763(3) 0.0306(4) Uani 1 1 d . . .
H6A H 0.279566 0.643542 0.398750 0.046(10) Uiso 1 1 d R . .
H6B H 0.248376 0.583942 0.443370 0.077(13) Uiso 1 1 d R . .
N N 0.21061(16) 0.64236(9) 0.8437(3) 0.0183(4) Uani 1 1 d . . .
C1 C 0.2198(2) 0.53455(12) 0.8651(3) 0.0239(6) Uani 1 1 d . . .
C2 C 0.1552(2) 0.59338(12) 0.9078(3) 0.0218(5) Uani 1 1 d . . .
C3 C 0.0500(2) 0.59957(13) 0.9979(4) 0.0280(6) Uani 1 1 d . . .
H3 H 0.010499 0.564983 1.043554 0.034 Uiso 1 1 calc R . .
C4 C 0.0045(2) 0.65826(14) 1.0188(4) 0.0295(6) Uani 1 1 d . . .
H4 H -0.066063 0.663741 1.081737 0.035 Uiso 1 1 calc R . .
C5 C 0.0621(2) 0.70901(13) 0.9479(3) 0.0256(6) Uani 1 1 d . . .
H5A H 0.031056 0.748873 0.959704 0.031 Uiso 1 1 calc R . .
C6 C 0.1667(2) 0.69881(11) 0.8591(3) 0.0197(5) Uani 1 1 d . . .
C7 C 0.2420(2) 0.74545(12) 0.7648(3) 0.0236(5) Uani 1 1 d . . .
O7 O 0.500000 0.55868(15) 0.250000 0.0520(9) Uani 1 2 d S T P
H7 H 0.553700 0.539050 0.195740 0.078 Uiso 1 1 d R . .

loop_
_atom_site_aniso_label
_atom_site_aniso_U_11
_atom_site_aniso_U_22
_atom_site_aniso_U_33
_atom_site_aniso_U_23
_atom_site_aniso_U_13
_atom_site_aniso_U_12
Fe 0.0179(2) 0.0171(2) 0.0272(2) 0.00120(14) 0.00495(14) -0.00119(14)
O1 0.0206(8) 0.0182(10) 0.0399(11) 0.0040(8) 0.0079(7) 0.0019(7)
O2 0.0268(9) 0.0177(11) 0.0599(14) 0.0133(9) 0.0090(9) -0.0009(8)
O3 0.0495(12) 0.0154(10) 0.0326(11) 0.0005(8) -0.0041(9) 0.0041(9)
O4 0.0293(9) 0.0187(10) 0.0304(10) 0.0027(7) 0.0043(7) -0.0044(8)
O5 0.0211(9) 0.0312(11) 0.0225(9) -0.0026(7) 0.0067(7) -0.0013(8)
O6 0.0377(11) 0.0245(11) 0.0296(11) 0.0047(8) -0.0035(8) -0.0129(9)
N 0.0163(9) 0.0162(11) 0.0224(11) 0.0017(8) 0.0007(8) 0.0010(8)
C1 0.0220(12) 0.0191(14) 0.0306(15) 0.0047(10) -0.0002(10) 0.0011(10)
C2 0.0198(11) 0.0205(14) 0.0251(14) 0.0038(10) 0.0009(9) 0.0000(10)
C3 0.0193(12) 0.0291(16) 0.0355(16) 0.0038(11) 0.0052(10) -0.0037(11)
C4 0.0184(12) 0.0365(17) 0.0335(16) -0.0057(12) 0.0028(10) 0.0027(12)
C5 0.0226(12) 0.0256(15) 0.0287(15) -0.0061(11) -0.0050(10) 0.0060(11)
C6 0.0200(11) 0.0174(13) 0.0217(13) -0.0014(9) -0.0057(9) 0.0035(10)
C7 0.0312(13) 0.0176(14) 0.0221(14) 0.0000(10) -0.0065(10) -0.0012(11)
O7 0.0480(19) 0.042(2) 0.067(2) 0.000 0.0224(16) 0.000

loop_
_atom_type_symbol
_atom_type_description
_atom_type_scat_dispersion_real
_atom_type_scat_dispersion_imag
_atom_type_scat_source
C C 0.0033 0.0016 'International Tables Vol C Tables 4.2.6.8 and 6.1.1.4'
H H 0.0000 0.0000 'International Tables Vol C Tables 4.2.6.8 and 6.1.1.4'
Fe Fe 0.3463 0.8444 'International Tables Vol C Tables 4.2.6.8 and 6.1.1.4'
N N 0.0061 0.0033 'International Tables Vol C Tables 4.2.6.8 and 6.1.1.4'
O O 0.0106 0.0060 'International Tables Vol C Tables 4.2.6.8 and 6.1.1.4'

loop_
_geom_angle_atom_site_label_1
_geom_angle_atom_site_label_2
_geom_angle_atom_site_label_3
_geom_angle
_geom_angle_site_symmetry_1
_geom_angle_site_symmetry_3
O4 Fe O1 150.64(7) . .
O4 Fe N 75.68(7) . .
O5 Fe O1 89.91(7) 2_656 .
O5 Fe O1 112.68(7) . .
O5 Fe O4 96.59(7) . .
O5 Fe O4 99.06(7) 2_656 .
O5 Fe O5 77.32(8) . 2_656
O5 Fe O6 164.65(8) 2_656 .
O5 Fe O6 90.32(8) . .
O5 Fe N 101.37(8) 2_656 .
O5 Fe N 171.93(8) . .
O6 Fe O1 86.48(8) . .
O6 Fe O4 91.29(8) . .
O6 Fe N 92.12(8) . .
N Fe O1 75.16(7) . .
C1 O1 Fe 118.83(16) . .
C7 O4 Fe 119.40(16) . .
Fe O5 Fe 102.63(8) . 2_656
C2 N Fe 119.46(17) . .
C2 N C6 121.9(2) . .
C6 N Fe 118.60(17) . .
O1 C1 C2 114.7(2) . .
O2 C1 O1 126.3(2) . .
O2 C1 C2 118.9(2) . .
N C2 C1 111.7(2) . .
N C2 C3 120.7(2) . .
C3 C2 C1 127.5(2) . .
C2 C3 C4 118.0(3) . .
C3 C4 C5 120.7(2) . .
C6 C5 C4 117.6(2) . .
N C6 C5 121.0(2) . .
N C6 C7 111.5(2) . .
C5 C6 C7 127.5(2) . .
O3 C7 O4 126.2(3) . .
O3 C7 C6 119.0(2) . .
O4 C7 C6 114.8(2) . .

loop_
_geom_bond_atom_site_label_1
_geom_bond_atom_site_label_2
_geom_bond_distance
_geom_bond_site_symmetry_2
Fe O1 2.0910(18) .
Fe O4 2.0493(18) .
Fe O5 1.9623(17) .
Fe O5 1.9640(18) 2_656
Fe O6 1.9948(19) .
Fe N 2.072(2) .
O1 C1 1.282(3) .
O2 C1 1.230(3) .
O3 C7 1.235(3) .
O4 C7 1.283(3) .
N C2 1.326(3) .
N C6 1.330(3) .
C1 C2 1.510(4) .
C2 C3 1.382(3) .
C3 C4 1.386(4) .
C4 C5 1.387(4) .
C5 C6 1.383(3) .
C6 C7 1.502(4) .
